data_9007621
loop_
_publ_author_name
'Coda, A.'
'Dal Negro, A.'
'Sabelli, C.'
'Tazzoli, V.'

_publ_section_title
;
 The crystal structure of stenhuggarite
;
_journal_name_full 'Acta Crystallographica, Section B'
_journal_page_first 1807
_journal_page_last 1811
_journal_paper_doi 10.1107/S0567740877007109
_journal_volume 33
_journal_year 1977
_chemical_formula_sum 'As2 Ca Fe O7 Sb'
_chemical_name_mineral Stenhuggarite
_space_group_IT_number 88
_symmetry_space_group_name_Hall '-I 4ad'
_symmetry_space_group_name_H-M 'I 41/a :2'
_cell_angle_alpha 90
_cell_angle_beta 90
_cell_angle_gamma 90
_cell_length_a 16.144
_cell_length_b 16.144
_cell_length_c 10.706
_cell_formula_units_Z 16
_cell_volume 2790.291
_database_code_amcsd 0009591
_exptl_crystal_density_diffrn 4.566
_cod_original_sg_symbol_H-M 'I 41/a'
_cod_original_formula_sum 'Ca Fe Sb As2 O7'
_cod_database_code 9007621

loop_
_space_group_symop_operation_xyz
x,y,z
1/2+x,1/2+y,1/2+z
3/4+y,1/4-x,1/4-z
1/4+y,3/4-x,3/4-z
3/4-y,1/4+x,1/4+z
1/4-y,3/4+x,3/4+z
1/2+x,y,1/2-z
+x,1/2+y,-z
1/2-x,-y,1/2+z
-x,1/2-y,+z
3/4-y,3/4+x,3/4-z
1/4-y,1/4+x,1/4-z
3/4+y,3/4-x,3/4+z
1/4+y,1/4-x,1/4+z
-x,-y,-z
1/2-x,1/2-y,1/2-z

loop_
_atom_site_label
_atom_site_fract_x
_atom_site_fract_y
_atom_site_fract_z
_atom_site_U_iso_or_equiv
Ca 0.34930 0.43880 -0.47680 0.00608
Fe 0.23730 0.25750 -0.49160 0.00519
Sb 0.32658 0.42697 0.01620 0.00887
As1 0.38500 0.29810 -0.26150 0.00709
As2 0.39730 0.31460 -0.70390 0.00519
O1 0.32720 0.31540 -0.12250 0.01368
O2 0.25270 0.48450 -0.10070 0.00747
O3 0.24680 0.34480 0.08060 0.01039
O4 0.30490 0.31000 -0.37380 0.01216
O5 0.30200 0.32830 -0.63170 0.00887
O6 0.42010 0.40080 -0.28830 0.01431
O7 0.45440 0.33890 -0.56120 0.01039

loop_
_cod_related_entry_id
_cod_related_entry_database
_cod_related_entry_code
1 AMCSD 0009591
